data_7120525
loop_
_publ_author_name
'Cope, James D.'
'Liyanage, Nalaka P.'
'Kelley, Paul J.'
'Denny, Jason A.'
'Valente, Edward J.'
'Webster, Charles Edwin'
'Delcamp, Jared H.'
'Hollis, T. Keith'

_publ_section_title
;
 Electrocatalytic reduction of CO2 with CCC-NHC pincer nickel complexes
;
_journal_name_full 'Chem. Commun.'
_journal_paper_doi 10.1039/C6CC06537F
_journal_year 2017
_chemical_absolute_configuration unk
_chemical_formula_sum 'C20 H25 Cl N4 Ni'
_chemical_formula_weight 415.6
_space_group_IT_number 19
_symmetry_cell_setting orthorhombic
_symmetry_Int_Tables_number 19
_symmetry_space_group_name_Hall 'P 2ac 2ab'
_symmetry_space_group_name_H-M 'P 21 21 21'
_atom_sites_solution_hydrogens geom
_audit_creation_date 2016-07-25T09:04:55-00:00
_audit_creation_method 'WinGX routine CIF_UPDATE'
_audit_update_record
;
2016-07-25 deposited with the CCDC.
2017-06-12 downloaded from the CCDC.
;
_cell_angle_alpha 90
_cell_angle_beta 90
_cell_angle_gamma 90
_cell_formula_units_Z 4
_cell_length_a 10.2091(12)
_cell_length_b 11.2996(5)
_cell_length_c 16.6840(4)
_cell_measurement_reflns_used 10894
_cell_measurement_temperature 298(2)
_cell_measurement_theta_max 32.2039
_cell_measurement_theta_min 3.5916
_cell_volume 1924.6(2)
_computing_cell_refinement 'CrysAlis (Oxford Diffraction)'
_computing_data_collection 'CrysAlis (Oxford Diffraction)'
_computing_data_reduction 'CrysAlis (Oxford Diffraction)'
_computing_molecular_graphics WinGX
_computing_publication_material WinGX
_computing_structure_refinement 'SHELXL-2014/7 (Sheldrick, 2014)'
_computing_structure_solution 'SHELXS-97 (Sheldrick, 1997)'
_diffrn_ambient_temperature 298(2)
_diffrn_detector CCD
_diffrn_detector_area_resol_mean 16.0309
_diffrn_detector_type 'Oxford Diffraction Sapphire 3 CCD'
_diffrn_measured_fraction_theta_full 0.996
_diffrn_measured_fraction_theta_max 0.954
_diffrn_measurement_device '\k-geometry diffractometer'
_diffrn_measurement_device_type 'Oxford Diffraction Gemini'
_diffrn_measurement_method 'phi and omega scans'
_diffrn_orient_matrix_UB_11 0.0500195161
_diffrn_orient_matrix_UB_12 0.0432296195
_diffrn_orient_matrix_UB_13 0.0025981057
_diffrn_orient_matrix_UB_21 0.0185138595
_diffrn_orient_matrix_UB_22 -0.0122892875
_diffrn_orient_matrix_UB_23 -0.0400125978
_diffrn_orient_matrix_UB_31 -0.0443001053
_diffrn_orient_matrix_UB_32 0.0436445302
_diffrn_orient_matrix_UB_33 -0.013833575
_diffrn_radiation_monochromator graphite
_diffrn_radiation_probe x-ray
_diffrn_radiation_type MoK\a
_diffrn_radiation_wavelength 0.71073
_diffrn_reflns_av_R_equivalents 0.0265
_diffrn_reflns_av_unetI/netI 0.0556
_diffrn_reflns_Laue_measured_fraction_full 0.996
_diffrn_reflns_Laue_measured_fraction_max 0.954
_diffrn_reflns_limit_h_max 13
_diffrn_reflns_limit_h_min -14
_diffrn_reflns_limit_k_max 16
_diffrn_reflns_limit_k_min -16
_diffrn_reflns_limit_l_max 24
_diffrn_reflns_limit_l_min -24
_diffrn_reflns_number 23494
_diffrn_reflns_point_group_measured_fraction_full 0.996
_diffrn_reflns_point_group_measured_fraction_max 0.933
_diffrn_reflns_theta_full 25.242
_diffrn_reflns_theta_max 32.364
_diffrn_reflns_theta_min 3.606
_diffrn_source 'fine-focus sealed tube'
_diffrn_standards_decay_% <2%
_diffrn_standards_interval_count 50
_diffrn_standards_number 2
_exptl_absorpt_coefficient_mu 1.158
_exptl_absorpt_correction_T_max 1
_exptl_absorpt_correction_T_min 0.91368
_exptl_absorpt_correction_type multi-scan
_exptl_absorpt_process_details 'CrysAlis (Oxford Diffraction)'
_exptl_crystal_colour red
_exptl_crystal_density_diffrn 1.434
_exptl_crystal_density_method 'not measured'
_exptl_crystal_description block
_exptl_crystal_F_000 872
_exptl_crystal_size_max 0.40
_exptl_crystal_size_mid 0.35
_exptl_crystal_size_min 0.10
_refine_diff_density_max 0.544
_refine_diff_density_min -0.356
_refine_diff_density_rms 0.045
_refine_ls_abs_structure_details
;
 Flack x determined using 1767 quotients [(I+)-(I-)]/[(I+)+(I-)]
 (Parsons, Flack and Wagner, Acta Cryst. B69 (2013) 249-259).
 Disorder in one of the butyl side chains modelled in SHELX, 
 and refines satisfactorily to 0.576(1) for major conformer. 
;
_refine_ls_abs_structure_Flack 0.001(4)
_refine_ls_extinction_method none
_refine_ls_goodness_of_fit_ref 0.908
_refine_ls_hydrogen_treatment constr
_refine_ls_matrix_type full
_refine_ls_number_parameters 263
_refine_ls_number_reflns 6426
_refine_ls_number_restraints 0
_refine_ls_restrained_S_all 0.908
_refine_ls_R_factor_all 0.0449
_refine_ls_R_factor_gt 0.031
_refine_ls_shift/su_max 0.001
_refine_ls_shift/su_mean 0
_refine_ls_structure_factor_coef Fsqd
_refine_ls_weighting_details 'w=1/[\s^2^(Fo^2^)+(0.0428P)^2^] where P=(Fo^2^+2Fc^2^)/3'
_refine_ls_weighting_scheme calc
_refine_ls_wR_factor_gt 0.0686
_refine_ls_wR_factor_ref 0.071
_reflns_Friedel_coverage 0.75
_reflns_Friedel_fraction_full 0.996
_reflns_Friedel_fraction_max 0.908
_reflns_number_gt 4820
_reflns_number_total 6426
_reflns_threshold_expression 'I > 2\s(I)'
_cod_data_source_file c6cc06537f2.cif
_cod_data_source_block up046
_cod_database_code 7120525

loop_
_symmetry_equiv_pos_as_xyz
'x, y, z'
'-x+1/2, -y, z+1/2'
'-x, y+1/2, -z+1/2'
'x+1/2, -y+1/2, -z'

loop_
_atom_site_label
_atom_site_type_symbol
_atom_site_fract_x
_atom_site_fract_y
_atom_site_fract_z
_atom_site_U_iso_or_equiv
_atom_site_adp_type
_atom_site_occupancy
_atom_site_site_symmetry_order
_atom_site_calc_flag
_atom_site_refinement_flags_posn
_atom_site_refinement_flags_adp
_atom_site_refinement_flags_occupancy
_atom_site_disorder_assembly
_atom_site_disorder_group
C1 C 0.6584(2) 0.9461(2) 0.29373(13) 0.0396(5) Uani 1 1 d . . . . .
C3 C 0.5554(3) 1.0805(3) 0.37130(17) 0.0549(7) Uani 1 1 d . . . . .
H3A H 0.5011 1.1428 0.3862 0.066 Uiso 1 1 calc R U . . .
C4 C 0.6321(3) 1.0175(3) 0.42004(16) 0.0537(7) Uani 1 1 d . . . . .
H4A H 0.6418 1.0274 0.4751 0.064 Uiso 1 1 calc R U . . .
C6 C 0.7859(2) 0.8460(2) 0.38865(14) 0.0454(6) Uani 1 1 d . . . . .
C7 C 0.8172(2) 0.7886(2) 0.31820(14) 0.0426(5) Uani 1 1 d . . . . .
C8 C 0.9117(3) 0.7013(2) 0.32146(16) 0.0484(6) Uani 1 1 d . . . . .
C9 C 0.9736(3) 0.6702(3) 0.39201(19) 0.0628(7) Uani 1 1 d . . . . .
H9A H 1.0375 0.6115 0.3929 0.075 Uiso 1 1 calc R U . . .
C10 C 0.9379(3) 0.7288(3) 0.46096(19) 0.0698(9) Uani 1 1 d . . . . .
H10A H 0.9781 0.7083 0.509 0.084 Uiso 1 1 calc R U . . .
C11 C 0.8440(3) 0.8173(3) 0.46110(16) 0.0613(7) Uani 1 1 d . . . . .
H11A H 0.8208 0.856 0.5082 0.074 Uiso 1 1 calc R U . . .
C13 C 0.8586(2) 0.7063(2) 0.18431(15) 0.0428(5) Uani 1 1 d . . . . .
C15 C 0.9928(3) 0.5661(3) 0.1359(2) 0.0655(8) Uani 1 1 d . . . . .
H15A H 1.0343 0.5163 0.0994 0.079 Uiso 1 1 calc R U . . .
C16 C 1.0144(3) 0.5699(3) 0.2146(2) 0.0620(7) Uani 1 1 d . . . . .
H16A H 1.0731 0.5239 0.2437 0.074 Uiso 1 1 calc R U . . .
C17 C 0.5058(2) 1.0874(2) 0.22537(17) 0.0507(6) Uani 1 1 d . . . . .
H17A H 0.4227 1.1207 0.2423 0.061 Uiso 0.576(10) 1 calc R U P A 1
H17B H 0.4875 1.0252 0.1869 0.061 Uiso 0.576(10) 1 calc R U P A 1
H17C H 0.4118 1.087 0.234 0.061 Uiso 0.424(10) 1 calc R U P A 2
H17D H 0.5243 1.0403 0.1781 0.061 Uiso 0.424(10) 1 calc R U P A 2
C18A C 0.5838(11) 1.1804(9) 0.1861(5) 0.079(2) Uani 0.576(10) 1 d . . P A 1
H18A H 0.5798 1.1585 0.1299 0.095 Uiso 0.576(10) 1 calc R U P A 1
H18B H 0.5285 1.2498 0.1909 0.095 Uiso 0.576(10) 1 calc R U P A 1
C19A C 0.6980(6) 1.2223(5) 0.1932(3) 0.0580(18) Uani 0.576(10) 1 d . . P A 1
H19A H 0.7536 1.1703 0.1619 0.07 Uiso 0.576(10) 1 calc R U P A 1
H19B H 0.7217 1.2092 0.2488 0.07 Uiso 0.576(10) 1 calc R U P A 1
C20A C 0.7425(14) 1.3397(10) 0.1752(7) 0.079(3) Uani 0.576(10) 1 d . . P A 1
H20A H 0.763 1.3453 0.1192 0.094 Uiso 0.576(10) 1 calc R U P A 1
H20B H 0.8194 1.3568 0.2062 0.094 Uiso 0.576(10) 1 calc R U P A 1
H20C H 0.6749 1.3956 0.1883 0.094 Uiso 0.576(10) 1 calc R U P A 1
C18B C 0.5533(8) 1.2159(7) 0.2120(6) 0.0459(19) Uani 0.424(10) 1 d . . P A 2
H18C H 0.5551 1.2233 0.154 0.055 Uiso 0.424(10) 1 calc R U P A 2
H18D H 0.4793 1.2633 0.2292 0.055 Uiso 0.424(10) 1 calc R U P A 2
C19B C 0.6419(9) 1.2704(7) 0.2321(5) 0.060(3) Uani 0.424(10) 1 d . . P A 2
H19C H 0.7086 1.2136 0.2473 0.072 Uiso 0.424(10) 1 calc R U P A 2
H19D H 0.6154 1.3098 0.2811 0.072 Uiso 0.424(10) 1 calc R U P A 2
C20B C 0.7164(16) 1.3705(12) 0.1784(13) 0.076(4) Uani 0.424(10) 1 d . . P A 2
H20D H 0.7735 1.3324 0.1406 0.091 Uiso 0.424(10) 1 calc R U P A 2
H20E H 0.7668 1.421 0.2129 0.091 Uiso 0.424(10) 1 calc R U P A 2
H20F H 0.6527 1.4169 0.1501 0.091 Uiso 0.424(10) 1 calc R U P A 2
C21 C 0.8544(3) 0.6687(3) 0.03566(16) 0.0562(6) Uani 1 1 d . . . . .
H21A H 0.9275 0.6973 0.004 0.067 Uiso 1 1 calc R U . . .
H21B H 0.7873 0.7295 0.0356 0.067 Uiso 1 1 calc R U . . .
C22 C 0.7995(3) 0.5565(3) -0.0032(2) 0.0719(9) Uani 1 1 d . . . . .
H22A H 0.8655 0.4949 -0.0014 0.086 Uiso 1 1 calc R U . . .
H22B H 0.7244 0.5295 0.0274 0.086 Uiso 1 1 calc R U . . .
C23 C 0.7585(4) 0.5762(3) -0.08928(19) 0.0749(8) Uani 1 1 d . . . . .
H23A H 0.8291 0.6156 -0.1176 0.09 Uiso 1 1 calc R U . . .
H23B H 0.7443 0.5 -0.1146 0.09 Uiso 1 1 calc R U . . .
C24 C 0.6381(4) 0.6478(4) -0.0969(2) 0.0902(12) Uani 1 1 d . . . . .
H24A H 0.5739 0.6201 -0.0593 0.108 Uiso 1 1 calc R U . . .
H24B H 0.6042 0.6406 -0.1504 0.108 Uiso 1 1 calc R U . . .
H24C H 0.658 0.7293 -0.086 0.108 Uiso 1 1 calc R U . . .
N2 N 0.5716(2) 1.03622(18) 0.29460(12) 0.0439(5) Uani 1 1 d . . . . .
N5 N 0.6935(2) 0.93570(19) 0.37309(12) 0.0446(5) Uani 1 1 d . . . . .
N12 N 0.9324(2) 0.6553(2) 0.24368(13) 0.0491(5) Uani 1 1 d . . . . .
N14 N 0.8983(2) 0.64865(19) 0.11791(14) 0.0499(5) Uani 1 1 d . . . . .
Cl Cl 0.66025(8) 0.89046(7) 0.10455(4) 0.0662(2) Uani 1 1 d . . . . .
Ni Ni 0.74412(3) 0.83355(2) 0.22154(2) 0.03578(8) Uani 1 1 d . . . . .

loop_
_atom_site_aniso_label
_atom_site_aniso_U_11
_atom_site_aniso_U_22
_atom_site_aniso_U_33
_atom_site_aniso_U_23
_atom_site_aniso_U_13
_atom_site_aniso_U_12
C1 0.0402(11) 0.0395(12) 0.0391(12) -0.0017(9) 0.0036(9) -0.0069(10)
C3 0.0644(17) 0.0516(16) 0.0487(15) -0.0113(12) 0.0186(13) 0.0002(14)
C4 0.0675(17) 0.0543(16) 0.0393(12) -0.0044(12) 0.0114(12) -0.0070(14)
C6 0.0507(13) 0.0448(13) 0.0406(12) 0.0078(10) 0.0034(10) -0.0085(11)
C7 0.0447(13) 0.0398(12) 0.0433(12) 0.0058(10) -0.0001(10) -0.0083(11)
C8 0.0492(14) 0.0458(14) 0.0502(15) 0.0085(11) -0.0030(11) -0.0024(11)
C9 0.0636(16) 0.0618(17) 0.0630(18) 0.0182(16) -0.0087(14) 0.0055(16)
C10 0.085(2) 0.076(2) 0.0485(16) 0.0209(16) -0.0138(16) -0.0021(19)
C11 0.0801(19) 0.0668(19) 0.0370(12) 0.0085(12) -0.0024(13) -0.0108(17)
C13 0.0407(12) 0.0404(12) 0.0475(13) -0.0003(10) 0.0025(10) 0.0001(10)
C15 0.0630(18) 0.0564(18) 0.077(2) -0.0097(15) -0.0036(16) 0.0247(15)
C16 0.0557(15) 0.0519(17) 0.078(2) -0.0002(17) -0.0047(17) 0.0179(13)
C17 0.0463(13) 0.0540(15) 0.0517(14) -0.0109(15) -0.0035(14) 0.0111(12)
C18A 0.111(7) 0.069(5) 0.058(5) 0.013(4) -0.030(4) 0.005(5)
C19A 0.060(3) 0.056(3) 0.058(3) 0.004(3) 0.011(2) 0.005(3)
C20A 0.112(8) 0.042(5) 0.082(4) 0.018(4) -0.002(6) 0.016(6)
C18B 0.050(4) 0.036(4) 0.052(5) -0.011(3) 0.003(3) 0.020(3)
C19B 0.079(6) 0.047(4) 0.054(5) 0.005(3) 0.001(4) 0.007(4)
C20B 0.064(6) 0.032(6) 0.131(9) 0.027(6) 0.029(5) 0.019(5)
C21 0.0664(16) 0.0510(14) 0.0513(14) -0.0063(13) 0.0049(13) 0.0094(15)
C22 0.081(2) 0.0617(19) 0.073(2) -0.0037(16) -0.0058(16) -0.0021(16)
C23 0.0741(19) 0.081(2) 0.0702(19) -0.0201(16) 0.0067(19) 0.000(2)
C24 0.083(2) 0.103(3) 0.085(3) -0.003(2) 0.001(2) 0.017(2)
N2 0.0469(11) 0.0400(11) 0.0448(11) -0.0051(8) 0.0063(9) -0.0015(9)
N5 0.0534(11) 0.0450(12) 0.0354(10) 0.0000(9) 0.0074(9) -0.0079(10)
N12 0.0459(11) 0.0451(12) 0.0562(12) 0.0038(10) -0.0032(9) 0.0049(11)
N14 0.0488(11) 0.0462(12) 0.0548(13) -0.0059(10) 0.0007(10) 0.0079(10)
Cl 0.0870(5) 0.0722(5) 0.0394(3) -0.0075(3) -0.0084(3) 0.0374(4)
Ni 0.03674(13) 0.03523(13) 0.03536(12) -0.00099(11) 0.00041(13) -0.00112(15)

loop_
_atom_type_symbol
_atom_type_description
_atom_type_scat_dispersion_real
_atom_type_scat_dispersion_imag
_atom_type_scat_source
C C 0.0033 0.0016 'International Tables Vol C Tables 4.2.6.8 and 6.1.1.4'
H H 0 0 'International Tables Vol C Tables 4.2.6.8 and 6.1.1.4'
N N 0.0061 0.0033 'International Tables Vol C Tables 4.2.6.8 and 6.1.1.4'
Cl Cl 0.1484 0.1585 'International Tables Vol C Tables 4.2.6.8 and 6.1.1.4'
Ni Ni 0.3393 1.1124 'International Tables Vol C Tables 4.2.6.8 and 6.1.1.4'

loop_
_geom_angle_atom_site_label_1
_geom_angle_atom_site_label_2
_geom_angle_atom_site_label_3
_geom_angle
N2 C1 N5 103.0(2)
N2 C1 Ni 142.20(18)
N5 C1 Ni 114.79(18)
C4 C3 N2 107.5(2)
C4 C3 H3A 126.3
N2 C3 H3A 126.3
C3 C4 N5 106.3(2)
C3 C4 H4A 126.8
N5 C4 H4A 126.8
C7 C6 C11 122.3(2)
C7 C6 N5 109.6(2)
C11 C6 N5 128.0(2)
C8 C7 C6 117.6(2)
C8 C7 Ni 120.8(2)
C6 C7 Ni 121.4(2)
C7 C8 C9 122.3(3)
C7 C8 N12 109.3(2)
C9 C8 N12 128.3(3)
C10 C9 C8 117.9(3)
C10 C9 H9A 121
C8 C9 H9A 121
C9 C10 C11 122.2(3)
C9 C10 H10A 118.9
C11 C10 H10A 118.9
C10 C11 C6 117.6(3)
C10 C11 H11A 121.2
C6 C11 H11A 121.2
N14 C13 N12 103.0(2)
N14 C13 Ni 142.83(19)
N12 C13 Ni 114.07(18)
C16 C15 N14 108.0(3)
C16 C15 H15A 126
N14 C15 H15A 126
C15 C16 N12 105.8(3)
C15 C16 H16A 127.1
N12 C16 H16A 127.1
N2 C17 C18A 112.8(4)
N2 C17 C18B 110.1(4)
N2 C17 H17A 109
C18A C17 H17A 109
N2 C17 H17B 109
C18A C17 H17B 109
H17A C17 H17B 107.8
N2 C17 H17C 109.6
C18B C17 H17C 109.7
N2 C17 H17D 109.6
C18B C17 H17D 109.7
H17C C17 H17D 108.2
C19A C18A C17 136.5(6)
C19A C18A H18A 103
C17 C18A H18A 103
C19A C18A H18B 103
C17 C18A H18B 103
H18A C18A H18B 105.1
C18A C19A C20A 128.3(8)
C18A C19A H19A 105.2
C20A C19A H19A 105.2
C18A C19A H19B 105.2
C20A C19A H19B 105.2
H19A C19A H19B 105.9
C19A C20A H20A 109.5
C19A C20A H20B 109.5
H20A C20A H20B 109.5
C19A C20A H20C 109.5
H20A C20A H20C 109.5
H20B C20A H20C 109.5
C19B C18B C17 135.3(8)
C19B C18B H18C 103.4
C17 C18B H18C 103.4
C19B C18B H18D 103.4
C17 C18B H18D 103.4
H18C C18B H18D 105.2
C18B C19B C20B 125.5(10)
C18B C19B H19C 106
C20B C19B H19C 106
C18B C19B H19D 106
C20B C19B H19D 106
H19C C19B H19D 106.3
C19B C20B H20D 109.5
C19B C20B H20E 109.5
H20D C20B H20E 109.5
C19B C20B H20F 109.5
H20D C20B H20F 109.5
H20E C20B H20F 109.5
N14 C21 C22 112.5(3)
N14 C21 H21A 109.1
C22 C21 H21A 109.1
N14 C21 H21B 109.1
C22 C21 H21B 109.1
H21A C21 H21B 107.8
C23 C22 C21 112.5(3)
C23 C22 H22A 109.1
C21 C22 H22A 109.1
C23 C22 H22B 109.1
C21 C22 H22B 109.1
H22A C22 H22B 107.8
C24 C23 C22 113.1(3)
C24 C23 H23A 109
C22 C23 H23A 109
C24 C23 H23B 109
C22 C23 H23B 109
H23A C23 H23B 107.8
C23 C24 H24A 109.5
C23 C24 H24B 109.5
H24A C24 H24B 109.5
C23 C24 H24C 109.5
H24A C24 H24C 109.5
H24B C24 H24C 109.5
C1 N2 C3 111.2(2)
C1 N2 C17 126.4(2)
C3 N2 C17 122.3(2)
C4 N5 C1 112.0(2)
C4 N5 C6 133.6(2)
C1 N5 C6 114.4(2)
C16 N12 C13 112.1(2)
C16 N12 C8 132.6(2)
C13 N12 C8 115.3(2)
C13 N14 C15 111.1(2)
C13 N14 C21 127.2(2)
C15 N14 C21 121.7(2)
C7 Ni C13 80.44(11)
C7 Ni C1 79.76(11)
C13 Ni C1 160.18(10)
C7 Ni Cl 178.64(8)
C13 Ni Cl 99.43(7)
C1 Ni Cl 100.35(7)

loop_
_geom_bond_atom_site_label_1
_geom_bond_atom_site_label_2
_geom_bond_distance
C1 N2 1.349(3)
C1 N5 1.377(3)
C1 Ni 1.958(2)
C3 C4 1.335(4)
C3 N2 1.384(3)
C3 H3A 0.93
C4 N5 1.364(3)
C4 H4A 0.93
C6 C7 1.380(4)
C6 C11 1.385(4)
C6 N5 1.409(3)
C7 C8 1.381(4)
C7 Ni 1.848(2)
C8 C9 1.381(4)
C8 N12 1.414(3)
C9 C10 1.376(5)
C9 H9A 0.93
C10 C11 1.385(5)
C10 H10A 0.93
C11 H11A 0.93
C13 N14 1.347(3)
C13 N12 1.371(3)
C13 Ni 1.954(3)
C15 C16 1.332(5)
C15 N14 1.375(3)
C15 H15A 0.93
C16 N12 1.367(3)
C16 H16A 0.93
C17 N2 1.456(3)
C17 C18A 1.472(9)
C17 C18B 1.547(10)
C17 H17A 0.97
C17 H17B 0.97
C17 H17C 0.97
C17 H17D 0.97
C18A C19A 1.264(10)
C18A H18A 0.97
C18A H18B 0.97
C19A C20A 1.434(14)
C19A H19A 0.97
C19A H19B 0.97
C20A H20A 0.96
C20A H20B 0.96
C20A H20C 0.96
C18B C19B 1.145(12)
C18B H18C 0.97
C18B H18D 0.97
C19B C20B 1.631(19)
C19B H19C 0.97
C19B H19D 0.97
C20B H20D 0.96
C20B H20E 0.96
C20B H20F 0.96
C21 N14 1.461(3)
C21 C22 1.530(4)
C21 H21A 0.97
C21 H21B 0.97
C22 C23 1.512(5)
C22 H22A 0.97
C22 H22B 0.97
C23 C24 1.477(5)
C23 H23A 0.97
C23 H23B 0.97
C24 H24A 0.96
C24 H24B 0.96
C24 H24C 0.96
Cl Ni 2.2263(7)

loop_
_geom_torsion_atom_site_label_1
_geom_torsion_atom_site_label_2
_geom_torsion_atom_site_label_3
_geom_torsion_atom_site_label_4
_geom_torsion
N2 C3 C4 N5 -0.2(3)
C11 C6 C7 C8 -1.1(4)
N5 C6 C7 C8 176.9(2)
C11 C6 C7 Ni -177.0(2)
N5 C6 C7 Ni 1.1(3)
C6 C7 C8 C9 0.4(4)
Ni C7 C8 C9 176.2(2)
C6 C7 C8 N12 -178.5(2)
Ni C7 C8 N12 -2.7(3)
C7 C8 C9 C10 0.5(4)
N12 C8 C9 C10 179.2(3)
C8 C9 C10 C11 -0.6(5)
C9 C10 C11 C6 -0.1(5)
C7 C6 C11 C10 1.0(4)
N5 C6 C11 C10 -176.7(3)
N14 C15 C16 N12 -0.1(4)
N2 C17 C18A C19A 6.3(16)
C17 C18A C19A C20A -151.5(11)
N2 C17 C18B C19B 18.4(12)
C17 C18B C19B C20B 144.1(10)
N14 C21 C22 C23 -178.0(3)
C21 C22 C23 C24 -72.0(4)
N5 C1 N2 C3 0.8(3)
Ni C1 N2 C3 -179.2(2)
N5 C1 N2 C17 178.0(2)
Ni C1 N2 C17 -2.1(4)
C4 C3 N2 C1 -0.4(3)
C4 C3 N2 C17 -177.7(2)
C18A C17 N2 C1 -86.0(6)
C18B C17 N2 C1 -113.2(4)
C18A C17 N2 C3 90.8(6)
C18B C17 N2 C3 63.7(4)
C3 C4 N5 C1 0.7(3)
C3 C4 N5 C6 179.2(2)
N2 C1 N5 C4 -0.9(3)
Ni C1 N5 C4 179.08(17)
N2 C1 N5 C6 -179.73(18)
Ni C1 N5 C6 0.3(3)
C7 C6 N5 C4 -179.3(3)
C11 C6 N5 C4 -1.4(4)
C7 C6 N5 C1 -0.8(3)
C11 C6 N5 C1 177.1(3)
C15 C16 N12 C13 0.0(4)
C15 C16 N12 C8 -178.8(3)
N14 C13 N12 C16 0.1(3)
Ni C13 N12 C16 -177.74(19)
N14 C13 N12 C8 179.1(2)
Ni C13 N12 C8 1.2(3)
C7 C8 N12 C16 179.5(3)
C9 C8 N12 C16 0.6(5)
C7 C8 N12 C13 0.7(3)
C9 C8 N12 C13 -178.1(3)
N12 C13 N14 C15 -0.1(3)
Ni C13 N14 C15 176.6(3)
N12 C13 N14 C21 -178.4(3)
Ni C13 N14 C21 -1.7(5)
C16 C15 N14 C13 0.1(4)
C16 C15 N14 C21 178.5(3)
C22 C21 N14 C13 -123.6(3)
C22 C21 N14 C15 58.3(4)
C8 C7 Ni C13 2.7(2)
C6 C7 Ni C13 178.4(2)
C8 C7 Ni C1 -176.5(2)
C6 C7 Ni C1 -0.8(2)
